data_1556831
loop_
_publ_author_name
'Park, In-Hyeok'
'Kang, Yunji'
'Lee, Eunji'
'Ju, Huiyeong'
'Kim, Seulgi'
'Seo, Sujin'
'Jung, Jong Hwa'
'Lee, Shim Sung'

_publ_section_title
;
 Snapshot and crystallographic observations of kinetic and thermodynamic
 products for NO<sub>2</sub>S<sub>2</sub> macrocyclic complexes.
;
_journal_issue 'Pt 1'
_journal_name_full IUCrJ
_journal_page_first 45
_journal_page_last 53
_journal_paper_doi 10.1107/S2052252517015081
_journal_volume 5
_journal_year 2018
_chemical_formula_sum 'C58 H54 Cd4 I8 N2 O4 S4'
_chemical_formula_weight 2436.07
_space_group_crystal_system triclinic
_space_group_IT_number 2
_space_group_name_Hall '-P 1'
_space_group_name_H-M_alt 'P -1'
_atom_sites_solution_hydrogens geom
_audit_creation_method SHELXL-2014/7
_cell_angle_alpha 75.142(11)
_cell_angle_beta 87.056(13)
_cell_angle_gamma 86.996(13)
_cell_formula_units_Z 1
_cell_length_a 11.660(3)
_cell_length_b 12.147(3)
_cell_length_c 12.585(4)
_cell_measurement_reflns_used 9132
_cell_measurement_temperature 173(2)
_cell_measurement_theta_max 28.38
_cell_measurement_theta_min 2.38
_cell_volume 1719.2(8)
_computing_cell_refinement 'Bruker SAINT'
_computing_data_collection 'Bruker APEX2'
_computing_data_reduction 'Bruker SAINT'
_computing_molecular_graphics 'Bruker SHELXTL'
_computing_publication_material 'Bruker SHELXTL'
_computing_structure_refinement 'SHELXL-2014/7 (Sheldrick, 2014)'
_computing_structure_solution 'Bruker SHELXTL'
_diffrn_ambient_temperature 173(2)
_diffrn_measured_fraction_theta_full 0.999
_diffrn_measured_fraction_theta_max 0.998
_diffrn_measurement_device_type 'Bruker APEX-II CCD'
_diffrn_measurement_method '\f and \w scans'
_diffrn_radiation_type MoK\a
_diffrn_radiation_wavelength 0.71073
_diffrn_reflns_av_R_equivalents 0.0283
_diffrn_reflns_av_unetI/netI 0.0247
_diffrn_reflns_Laue_measured_fraction_full 0.999
_diffrn_reflns_Laue_measured_fraction_max 0.998
_diffrn_reflns_limit_h_max 14
_diffrn_reflns_limit_h_min -14
_diffrn_reflns_limit_k_max 14
_diffrn_reflns_limit_k_min -14
_diffrn_reflns_limit_l_max 15
_diffrn_reflns_limit_l_min -15
_diffrn_reflns_number 28690
_diffrn_reflns_point_group_measured_fraction_full 0.999
_diffrn_reflns_point_group_measured_fraction_max 0.998
_diffrn_reflns_theta_full 25.242
_diffrn_reflns_theta_max 25.999
_diffrn_reflns_theta_min 1.675
_exptl_absorpt_coefficient_mu 4.977
_exptl_absorpt_correction_type multi-scan
_exptl_crystal_colour colourless
_exptl_crystal_density_diffrn 2.353
_exptl_crystal_description block
_exptl_crystal_F_000 1128
_exptl_crystal_size_max 0.140
_exptl_crystal_size_mid 0.090
_exptl_crystal_size_min 0.080
_refine_diff_density_max 1.416
_refine_diff_density_min -1.162
_refine_diff_density_rms 0.084
_refine_ls_extinction_method none
_refine_ls_goodness_of_fit_ref 1.028
_refine_ls_hydrogen_treatment constr
_refine_ls_matrix_type full
_refine_ls_number_parameters 361
_refine_ls_number_reflns 6745
_refine_ls_number_restraints 0
_refine_ls_restrained_S_all 1.028
_refine_ls_R_factor_all 0.0247
_refine_ls_R_factor_gt 0.0205
_refine_ls_shift/su_max 0.002
_refine_ls_shift/su_mean 0.000
_refine_ls_structure_factor_coef Fsqd
_refine_ls_weighting_details 'w=1/[\s^2^(Fo^2^)+(0.0149P)^2^+1.4801P] where P=(Fo^2^+2Fc^2^)/3'
_refine_ls_weighting_scheme calc
_refine_ls_wR_factor_gt 0.0440
_refine_ls_wR_factor_ref 0.0457
_reflns_Friedel_coverage 0.000
_reflns_number_gt 6018
_reflns_number_total 6745
_reflns_threshold_expression 'I > 2\s(I)'
_cod_data_source_file yc5012.cif
_cod_data_source_block 3
_cod_database_code 1556831
_shelx_shelxl_version_number 2014/7
_shelx_space_group_comment
; 
The symmetry employed for this shelxl refinement is uniquely defined 
by the following loop, which should always be used as a source of 
symmetry information in preference to the above space-group names. 
They are only intended as comments. 
;
_shelx_estimated_absorpt_t_min 0.543
_shelx_estimated_absorpt_t_max 0.692

loop_
_space_group_symop_operation_xyz
'x, y, z'
'-x, -y, -z'

loop_
_atom_site_label
_atom_site_type_symbol
_atom_site_fract_x
_atom_site_fract_y
_atom_site_fract_z
_atom_site_U_iso_or_equiv
_atom_site_adp_type
_atom_site_occupancy
_atom_site_site_symmetry_order
_atom_site_calc_flag
_atom_site_refinement_flags_posn
_atom_site_refinement_flags_adp
I1 I 0.62247(2) 0.43008(2) 0.89896(2) 0.03269(5) Uani 1 1 d . .
I2 I 1.01894(2) -0.16721(2) 0.48612(2) 0.03822(6) Uani 1 1 d . .
I3 I 0.95448(2) 0.09314(2) 0.15983(2) 0.05247(7) Uani 1 1 d . .
I4 I 0.66156(2) 0.03206(2) 0.42216(2) 0.04602(7) Uani 1 1 d . .
Cd1 Cd 0.39016(2) 0.39221(2) 0.93283(2) 0.03191(6) Uani 1 1 d . .
Cd2 Cd 0.89292(2) 0.03513(2) 0.37694(2) 0.03771(6) Uani 1 1 d . .
S1 S 0.34902(6) 0.59802(6) 0.79258(6) 0.03052(16) Uani 1 1 d . .
S2 S 0.33845(6) 0.29372(7) 0.77553(6) 0.03280(17) Uani 1 1 d . .
O1 O 0.46792(17) 0.16895(17) 1.00624(16) 0.0331(5) Uani 1 1 d . .
O2 O 0.17769(17) 0.44975(19) 0.95656(16) 0.0362(5) Uani 1 1 d . .
N1 N 0.3124(2) 0.2909(2) 1.09663(19) 0.0280(5) Uani 1 1 d . .
C1 C 0.2120(2) 0.3234(2) 1.1382(2) 0.0294(6) Uani 1 1 d . .
C2 C 0.1789(3) 0.2828(3) 1.2474(3) 0.0373(7) Uani 1 1 d . .
H2A H 0.1065 0.3059 1.2745 0.045 Uiso 1 1 calc R U
C3 C 0.2517(3) 0.2087(3) 1.3166(3) 0.0410(8) Uani 1 1 d . .
H3A H 0.2316 0.1820 1.3926 0.049 Uiso 1 1 calc R U
C4 C 0.3545(3) 0.1737(3) 1.2740(2) 0.0376(8) Uani 1 1 d . .
H4A H 0.4057 0.1218 1.3203 0.045 Uiso 1 1 calc R U
C5 C 0.3819(2) 0.2145(2) 1.1640(2) 0.0299(7) Uani 1 1 d . .
C6 C 0.4919(3) 0.1773(3) 1.1144(2) 0.0319(7) Uani 1 1 d . .
H6A H 0.5515 0.2335 1.1104 0.038 Uiso 1 1 calc R U
H6B H 0.5201 0.1025 1.1597 0.038 Uiso 1 1 calc R U
C7 C 0.5557(3) 0.1366(2) 0.9411(2) 0.0316(7) Uani 1 1 d . .
C8 C 0.6678(3) 0.1143(3) 0.9716(3) 0.0386(8) Uani 1 1 d . .
H8A H 0.6894 0.1181 1.0423 0.046 Uiso 1 1 calc R U
C9 C 0.7494(3) 0.0860(3) 0.8967(3) 0.0481(9) Uani 1 1 d . .
H9A H 0.8270 0.0694 0.9170 0.058 Uiso 1 1 calc R U
C10 C 0.7186(3) 0.0820(3) 0.7938(3) 0.0515(9) Uani 1 1 d . .
H10A H 0.7750 0.0643 0.7429 0.062 Uiso 1 1 calc R U
C11 C 0.6053(3) 0.1039(3) 0.7643(3) 0.0437(8) Uani 1 1 d . .
H11A H 0.5845 0.1003 0.6933 0.052 Uiso 1 1 calc R U
C12 C 0.5212(3) 0.1310(2) 0.8375(3) 0.0340(7) Uani 1 1 d . .
C13 C 0.3980(3) 0.1473(3) 0.8103(3) 0.0365(7) Uani 1 1 d . .
H13A H 0.3524 0.1028 0.8739 0.044 Uiso 1 1 calc R U
H13B H 0.3872 0.1142 0.7475 0.044 Uiso 1 1 calc R U
C14 C 0.4343(3) 0.3603(3) 0.6598(2) 0.0373(7) Uani 1 1 d . .
H14A H 0.4978 0.3953 0.6871 0.045 Uiso 1 1 calc R U
H14B H 0.4683 0.3014 0.6246 0.045 Uiso 1 1 calc R U
C15 C 0.3703(2) 0.4498(3) 0.5767(2) 0.0318(7) Uani 1 1 d . .
C16 C 0.3141(3) 0.4151(3) 0.4963(3) 0.0423(8) Uani 1 1 d . .
H16A H 0.3142 0.3363 0.4988 0.051 Uiso 1 1 calc R U
C17 C 0.2581(3) 0.4928(3) 0.4129(3) 0.0456(9) Uani 1 1 d . .
H17A H 0.2214 0.4676 0.3582 0.055 Uiso 1 1 calc R U
C18 C 0.2561(3) 0.6069(3) 0.4101(3) 0.0429(8) Uani 1 1 d . .
H18A H 0.2185 0.6610 0.3528 0.051 Uiso 1 1 calc R U
C19 C 0.3087(3) 0.6426(3) 0.4907(2) 0.0367(7) Uani 1 1 d . .
H19A H 0.3061 0.7214 0.4885 0.044 Uiso 1 1 calc R U
C20 C 0.3657(2) 0.5653(3) 0.5750(2) 0.0313(7) Uani 1 1 d . .
C21 C 0.4226(3) 0.6123(3) 0.6578(2) 0.0355(7) Uani 1 1 d . .
H21A H 0.4339 0.6944 0.6247 0.043 Uiso 1 1 calc R U
H21B H 0.4999 0.5744 0.6700 0.043 Uiso 1 1 calc R U
C22 C 0.1967(3) 0.6207(3) 0.7659(3) 0.0356(7) Uani 1 1 d . .
H22A H 0.1596 0.6588 0.8202 0.043 Uiso 1 1 calc R U
H22B H 0.1882 0.6733 0.6921 0.043 Uiso 1 1 calc R U
C23 C 0.1331(2) 0.5147(2) 0.7706(2) 0.0299(7) Uani 1 1 d . .
C24 C 0.0857(3) 0.4970(3) 0.6778(3) 0.0412(8) Uani 1 1 d . .
H24A H 0.0941 0.5524 0.6095 0.049 Uiso 1 1 calc R U
C25 C 0.0268(3) 0.4008(4) 0.6829(3) 0.0563(10) Uani 1 1 d . .
H25A H -0.0049 0.3899 0.6185 0.068 Uiso 1 1 calc R U
C26 C 0.0136(3) 0.3208(4) 0.7804(4) 0.0585(11) Uani 1 1 d . .
H26A H -0.0282 0.2548 0.7839 0.070 Uiso 1 1 calc R U
C27 C 0.0610(3) 0.3353(3) 0.8747(3) 0.0428(8) Uani 1 1 d . .
H27A H 0.0526 0.2792 0.9426 0.051 Uiso 1 1 calc R U
C28 C 0.1200(2) 0.4313(3) 0.8687(2) 0.0309(7) Uani 1 1 d . .
C29 C 0.1322(3) 0.4086(3) 1.0667(2) 0.0388(8) Uani 1 1 d . .
H29A H 0.0583 0.3727 1.0646 0.047 Uiso 1 1 calc R U
H29B H 0.1165 0.4738 1.0996 0.047 Uiso 1 1 calc R U

loop_
_atom_site_aniso_label
_atom_site_aniso_U_11
_atom_site_aniso_U_22
_atom_site_aniso_U_33
_atom_site_aniso_U_23
_atom_site_aniso_U_13
_atom_site_aniso_U_12
I1 0.02912(11) 0.03471(12) 0.03501(11) -0.01018(9) 0.00121(8) -0.00425(8)
I2 0.04028(12) 0.03363(12) 0.04013(12) -0.00930(9) -0.00472(9) 0.00684(9)
I3 0.05806(15) 0.06057(17) 0.03465(13) -0.00691(11) 0.00391(11) 0.00353(12)
I4 0.02996(12) 0.05859(16) 0.04756(14) -0.01023(11) -0.00366(9) 0.00171(10)
Cd1 0.02803(12) 0.03427(13) 0.02920(12) -0.00134(10) 0.00331(9) -0.00075(9)
Cd2 0.03274(13) 0.04300(15) 0.03409(13) -0.00463(11) -0.00193(10) 0.00324(10)
S1 0.0359(4) 0.0288(4) 0.0273(4) -0.0074(3) -0.0011(3) -0.0039(3)
S2 0.0295(4) 0.0343(4) 0.0336(4) -0.0075(3) 0.0002(3) 0.0015(3)
O1 0.0306(11) 0.0370(12) 0.0330(11) -0.0122(10) 0.0012(9) 0.0006(9)
O2 0.0310(11) 0.0461(14) 0.0275(11) -0.0014(10) 0.0005(9) -0.0060(10)
N1 0.0288(13) 0.0276(13) 0.0268(13) -0.0055(11) 0.0027(10) -0.0031(10)
C1 0.0303(16) 0.0299(16) 0.0278(16) -0.0074(13) 0.0033(12) -0.0052(12)
C2 0.0348(17) 0.0403(19) 0.0342(18) -0.0057(15) 0.0062(14) -0.0027(14)
C3 0.050(2) 0.044(2) 0.0262(17) -0.0045(15) 0.0048(15) -0.0028(16)
C4 0.046(2) 0.0336(18) 0.0302(17) -0.0030(14) -0.0023(14) 0.0005(15)
C5 0.0340(16) 0.0225(15) 0.0331(17) -0.0062(13) -0.0026(13) -0.0029(12)
C6 0.0360(17) 0.0285(17) 0.0300(16) -0.0053(13) -0.0035(13) 0.0023(13)
C7 0.0333(17) 0.0231(16) 0.0375(17) -0.0080(13) 0.0054(13) 0.0010(12)
C8 0.0383(18) 0.0271(17) 0.048(2) -0.0071(15) 0.0002(15) 0.0022(13)
C9 0.0386(19) 0.040(2) 0.064(2) -0.0123(18) 0.0077(17) 0.0045(15)
C10 0.050(2) 0.042(2) 0.060(2) -0.0147(18) 0.0181(18) 0.0057(17)
C11 0.058(2) 0.0300(18) 0.043(2) -0.0119(15) 0.0075(17) 0.0044(15)
C12 0.0412(18) 0.0203(16) 0.0397(18) -0.0077(13) 0.0038(14) 0.0003(13)
C13 0.0442(19) 0.0278(17) 0.0402(18) -0.0135(14) -0.0022(14) -0.0018(14)
C14 0.0359(17) 0.042(2) 0.0307(17) -0.0063(15) 0.0029(13) 0.0052(14)
C15 0.0278(15) 0.0381(18) 0.0276(16) -0.0063(14) 0.0032(12) 0.0007(13)
C16 0.047(2) 0.043(2) 0.0388(19) -0.0156(16) 0.0027(15) 0.0008(16)
C17 0.046(2) 0.063(3) 0.0316(18) -0.0180(17) -0.0076(15) -0.0005(17)
C18 0.0352(18) 0.058(2) 0.0306(18) -0.0036(16) -0.0053(14) 0.0065(16)
C19 0.0346(17) 0.0384(19) 0.0321(17) -0.0025(14) 0.0045(13) 0.0047(14)
C20 0.0268(15) 0.0399(19) 0.0264(16) -0.0085(14) 0.0072(12) -0.0015(13)
C21 0.0363(17) 0.0386(19) 0.0296(16) -0.0041(14) 0.0022(13) -0.0081(14)
C22 0.0363(17) 0.0292(17) 0.0369(18) -0.0033(14) 0.0033(14) 0.0087(13)
C23 0.0225(15) 0.0291(17) 0.0354(17) -0.0053(13) -0.0017(12) 0.0079(12)
C24 0.0298(17) 0.055(2) 0.0361(18) -0.0064(16) -0.0064(14) 0.0029(15)
C25 0.043(2) 0.079(3) 0.053(2) -0.024(2) -0.0079(17) -0.012(2)
C26 0.043(2) 0.062(3) 0.078(3) -0.027(2) -0.003(2) -0.0200(19)
C27 0.0333(18) 0.039(2) 0.051(2) -0.0026(16) 0.0048(15) -0.0049(14)
C28 0.0197(14) 0.0343(18) 0.0361(17) -0.0057(14) -0.0005(12) 0.0043(12)
C29 0.0306(17) 0.053(2) 0.0287(17) -0.0048(15) 0.0064(13) 0.0026(15)

loop_
_atom_type_symbol
_atom_type_description
_atom_type_scat_dispersion_real
_atom_type_scat_dispersion_imag
_atom_type_scat_source
C C 0.0033 0.0016 'International Tables Vol C Tables 4.2.6.8 and 6.1.1.4'
H H 0.0000 0.0000 'International Tables Vol C Tables 4.2.6.8 and 6.1.1.4'
N N 0.0061 0.0033 'International Tables Vol C Tables 4.2.6.8 and 6.1.1.4'
O O 0.0106 0.0060 'International Tables Vol C Tables 4.2.6.8 and 6.1.1.4'
S S 0.1246 0.1234 'International Tables Vol C Tables 4.2.6.8 and 6.1.1.4'
Cd Cd -0.8075 1.2024 'International Tables Vol C Tables 4.2.6.8 and 6.1.1.4'
I I -0.4742 1.8119 'International Tables Vol C Tables 4.2.6.8 and 6.1.1.4'

loop_
_geom_angle_atom_site_label_1
_geom_angle_atom_site_label_2
_geom_angle_atom_site_label_3
_geom_angle
_geom_angle_site_symmetry_3
Cd2 I2 Cd2 87.28(2) 2_756
N1 Cd1 O2 68.67(8) .
N1 Cd1 S2 108.61(7) .
O2 Cd1 S2 90.03(5) .
N1 Cd1 S1 136.33(6) .
O2 Cd1 S1 71.82(5) .
S2 Cd1 S1 89.05(3) .
N1 Cd1 I1 122.75(6) .
O2 Cd1 I1 155.06(5) .
S2 Cd1 I1 104.83(2) .
S1 Cd1 I1 88.24(2) .
I3 Cd2 I4 114.705(16) .
I3 Cd2 I2 110.028(18) .
I4 Cd2 I2 114.726(19) .
I3 Cd2 I2 117.63(2) 2_756
I4 Cd2 I2 105.210(18) 2_756
I2 Cd2 I2 92.72(2) 2_756
C22 S1 C21 105.78(15) .
C22 S1 Cd1 110.53(10) .
C21 S1 Cd1 112.84(11) .
C13 S2 C14 101.13(15) .
C13 S2 Cd1 108.41(11) .
C14 S2 Cd1 103.18(11) .
C7 O1 C6 119.3(2) .
C28 O2 C29 119.9(2) .
C28 O2 Cd1 107.90(16) .
C29 O2 Cd1 113.29(16) .
C1 N1 C5 118.6(2) .
C1 N1 Cd1 121.66(19) .
C5 N1 Cd1 117.77(19) .
N1 C1 C2 122.0(3) .
N1 C1 C29 120.5(2) .
C2 C1 C29 117.4(3) .
C3 C2 C1 119.2(3) .
C2 C3 C4 119.0(3) .
C5 C4 C3 119.3(3) .
N1 C5 C4 121.8(3) .
N1 C5 C6 117.3(3) .
C4 C5 C6 120.9(3) .
O1 C6 C5 107.1(2) .
C8 C7 O1 124.3(3) .
C8 C7 C12 121.9(3) .
O1 C7 C12 113.8(3) .
C7 C8 C9 118.8(3) .
C10 C9 C8 120.6(3) .
C9 C10 C11 120.0(3) .
C10 C11 C12 120.9(3) .
C11 C12 C7 117.8(3) .
C11 C12 C13 121.7(3) .
C7 C12 C13 120.4(3) .
C12 C13 S2 116.8(2) .
C15 C14 S2 110.8(2) .
C16 C15 C20 118.9(3) .
C16 C15 C14 117.8(3) .
C20 C15 C14 123.4(3) .
C17 C16 C15 121.6(3) .
C18 C17 C16 119.3(3) .
C17 C18 C19 119.9(3) .
C18 C19 C20 121.4(3) .
C19 C20 C15 118.9(3) .
C19 C20 C21 117.7(3) .
C15 C20 C21 123.4(3) .
C20 C21 S1 117.7(2) .
C23 C22 S1 115.4(2) .
C24 C23 C28 117.8(3) .
C24 C23 C22 121.4(3) .
C28 C23 C22 120.7(3) .
C25 C24 C23 121.1(3) .
C26 C25 C24 120.1(3) .
C25 C26 C27 120.3(3) .
C28 C27 C26 119.2(3) .
C27 C28 C23 121.5(3) .
C27 C28 O2 123.5(3) .
C23 C28 O2 114.9(3) .
O2 C29 C1 112.8(2) .

loop_
_geom_bond_atom_site_label_1
_geom_bond_atom_site_label_2
_geom_bond_distance
_geom_bond_site_symmetry_2
I1 Cd1 2.7643(8) .
I2 Cd2 2.8609(7) .
I2 Cd2 2.8937(7) 2_756
I3 Cd2 2.7096(8) .
I4 Cd2 2.7284(8) .
Cd1 N1 2.283(2) .
Cd1 O2 2.562(2) .
Cd1 S2 2.6697(10) .
Cd1 S1 2.7007(10) .
Cd2 I2 2.8937(7) 2_756
S1 C22 1.819(3) .
S1 C21 1.832(3) .
S2 C13 1.828(3) .
S2 C14 1.830(3) .
O1 C7 1.383(3) .
O1 C6 1.434(3) .
O2 C28 1.394(4) .
O2 C29 1.432(3) .
N1 C1 1.340(4) .
N1 C5 1.351(4) .
C1 C2 1.378(4) .
C1 C29 1.501(4) .
C2 C3 1.372(4) .
C3 C4 1.379(5) .
C4 C5 1.372(4) .
C5 C6 1.498(4) .
C7 C8 1.375(4) .
C7 C12 1.402(4) .
C8 C9 1.397(5) .
C9 C10 1.375(5) .
C10 C11 1.384(5) .
C11 C12 1.395(4) .
C12 C13 1.486(4) .
C14 C15 1.499(4) .
C15 C16 1.395(4) .
C15 C20 1.396(4) .
C16 C17 1.383(5) .
C17 C18 1.376(5) .
C18 C19 1.382(5) .
C19 C20 1.394(4) .
C20 C21 1.507(4) .
C22 C23 1.505(4) .
C23 C24 1.387(4) .
C23 C28 1.390(4) .
C24 C25 1.372(5) .
C25 C26 1.363(5) .
C26 C27 1.389(5) .
C27 C28 1.368(4) .
